data_7247641
loop_
_publ_author_name
'Barnett, S. A.'
'Bull, C. L.'
'Funnell, N. P.'
'Allan, D. R.'

_publ_section_title
;
 The rich structural phase behaviour of 2,2,2-trifluoroethanol
;
_journal_issue 45
_journal_name_full CrystEngComm
_journal_page_first 6291
_journal_page_last 6302
_journal_paper_doi 10.1039/D3CE00737E
_journal_volume 25
_journal_year 2023
_chemical_formula_moiety 'C2 D3 F3 O'
_chemical_formula_sum 'C2 D3 F3 O'
_chemical_formula_weight 103.06
_chemical_melting_point 229.7
_chemical_name_common Trifluoroethanol
_chemical_name_systematic 2,2,2-Trifluoroethanol
_space_group_crystal_system monoclinic
_space_group_IT_number 14
_space_group_name_Hall '-P 2ybc'
_space_group_name_H-M_alt 'P 1 21/c 1'
_atom_sites_solution_hydrogens mixed
_atom_sites_solution_primary direct
_atom_sites_solution_secondary difmap
_audit_creation_method SHELXL-2014/7
_audit_update_record
;
2023-07-07 deposited with the CCDC.	2023-10-10 downloaded from the CCDC.
;
_cell_angle_alpha 90
_cell_angle_beta 91.615(13)
_cell_angle_gamma 90
_cell_formula_units_Z 8
_cell_length_a 4.6540(3)
_cell_length_b 16.2590(18)
_cell_length_c 8.577(4)
_cell_measurement_reflns_used 1306
_cell_measurement_temperature 295(2)
_cell_measurement_theta_max 22.2480
_cell_measurement_theta_min 2.9800
_cell_volume 648.8(3)
_computing_cell_refinement 'CrysAlisPro 1.171.38.46 (Rigaku OD, 2015)'
_computing_data_collection 'GDA - generic data aquisition software'
_computing_data_reduction 'CrysAlisPro 1.171.38.46 (Rigaku OD, 2015)'
_computing_molecular_graphics 'Mercury (Macrae et al, 2006)'
_computing_structure_refinement 'SHELXL-2014/7 (Sheldrick, 2014)'
_computing_structure_solution 'SHELXT-2018/2 (Sheldrick, 2018)'
_diffrn_ambient_temperature 295(2)
_diffrn_detector 'Photon counting pixel array'
_diffrn_detector_area_resol_mean 0
_diffrn_detector_type 'Dectris Pilatus 300K'
_diffrn_measured_fraction_theta_full 0.526
_diffrn_measured_fraction_theta_max 0.380
_diffrn_measurement_device '4-circle \k-geometry diffractometer'
_diffrn_measurement_device_type Newport
_diffrn_measurement_method 'shutterless scans'
_diffrn_radiation_monochromator 'Silicon 111'
_diffrn_radiation_source 'Diamond Light Source Beamline I19-2'
_diffrn_radiation_type Synchrotron
_diffrn_radiation_wavelength 0.4859
_diffrn_reflns_av_R_equivalents 0.0401
_diffrn_reflns_av_unetI/netI 0.0292
_diffrn_reflns_Laue_measured_fraction_full 0.526
_diffrn_reflns_Laue_measured_fraction_max 0.380
_diffrn_reflns_limit_h_max 7
_diffrn_reflns_limit_h_min -7
_diffrn_reflns_limit_k_max 23
_diffrn_reflns_limit_k_min -23
_diffrn_reflns_limit_l_max 6
_diffrn_reflns_limit_l_min -6
_diffrn_reflns_number 4006
_diffrn_reflns_point_group_measured_fraction_full 0.526
_diffrn_reflns_point_group_measured_fraction_max 0.380
_diffrn_reflns_theta_full 17.000
_diffrn_reflns_theta_max 22.703
_diffrn_reflns_theta_min 2.994
_exptl_absorpt_coefficient_mu 0.061
_exptl_absorpt_correction_T_max 1.00000
_exptl_absorpt_correction_T_min 0.53995
_exptl_absorpt_correction_type multi-scan
_exptl_absorpt_process_details
;
CrysAlisPro 1.171.38.46 (Rigaku Oxford Diffraction, 2015)
Empirical absorption correction using spherical harmonics,
 implemented in SCALE3 ABSPACK scaling algorithm.
;
_exptl_crystal_colour Colourless
_exptl_crystal_density_diffrn 2.110
_exptl_crystal_density_meas ?
_exptl_crystal_description Plate
_exptl_crystal_F_000 400
_exptl_crystal_recrystallization_method 'Pressurisation within a diamond anvil cell'
_exptl_crystal_size_max 0.200
_exptl_crystal_size_mid 0.200
_exptl_crystal_size_min 0.075
_refine_diff_density_max 0.427
_refine_diff_density_min -0.492
_refine_diff_density_rms 0.152
_refine_ls_extinction_method none
_refine_ls_goodness_of_fit_ref 1.082
_refine_ls_hydrogen_treatment mixed
_refine_ls_matrix_type full
_refine_ls_number_parameters 117
_refine_ls_number_reflns 1036
_refine_ls_number_restraints 0
_refine_ls_restrained_S_all 1.082
_refine_ls_R_factor_all 0.1012
_refine_ls_R_factor_gt 0.0781
_refine_ls_shift/su_max 0.000
_refine_ls_shift/su_mean 0.000
_refine_ls_structure_factor_coef Fsqd
_refine_ls_weighting_details 'w=1/[\s^2^(Fo^2^)+(0.1508P)^2^+0.1504P] where P=(Fo^2^+2Fc^2^)/3'
_refine_ls_weighting_scheme calc
_refine_ls_wR_factor_gt 0.2013
_refine_ls_wR_factor_ref 0.2327
_reflns_Friedel_coverage 0.000
_reflns_number_gt 702
_reflns_number_total 1036
_reflns_threshold_expression 'I > 2\s(I)'
_cod_data_source_file d3ce00737e2.cif
_cod_data_source_block TFE-Form4a
_cod_depositor_comments
;
The following automatic conversions were performed:

data item '_exptl_crystal_density_meas' value 'not measured' was
changed to '?' -- the value is perceived as not measured.

Automatic conversion script
Id: cif_fix_values 8170 2020-07-09 18:12:32Z antanas 

 Adding full bibliography for 7247640--7247642.cif.
;
_cod_original_sg_symbol_H-M 'P 21/c'
_cod_database_code 7247641
_shelx_shelxl_version_number 2014/7
_shelx_space_group_comment
;
The symmetry employed for this shelxl refinement is uniquely defined
by the following loop, which should always be used as a source of
symmetry information in preference to the above space-group names.
They are only intended as comments.
;
_shelx_estimated_absorpt_t_min 0.988
_shelx_estimated_absorpt_t_max 0.995

loop_
_space_group_symop_operation_xyz
'x, y, z'
'-x, y+1/2, -z+1/2'
'-x, -y, -z'
'x, -y-1/2, z-1/2'

loop_
_atom_site_label
_atom_site_type_symbol
_atom_site_fract_x
_atom_site_fract_y
_atom_site_fract_z
_atom_site_U_iso_or_equiv
_atom_site_adp_type
_atom_site_occupancy
_atom_site_site_symmetry_order
_atom_site_calc_flag
_atom_site_refinement_flags_posn
_atom_site_refinement_flags_adp
_atom_site_refinement_flags_occupancy
_atom_site_disorder_assembly
_atom_site_disorder_group
C1 C 0.8038(7) 0.3075(2) 0.4887(9) 0.045(3) Uani 1 1 d . . . . .
D1A D 1.0008 0.3104 0.5283 0.054 Uiso 1 1 calc R U . . .
D1B D 0.6937 0.2771 0.5638 0.054 Uiso 1 1 calc R U . . .
O1 O 0.7981(5) 0.26527(18) 0.3498(7) 0.0425(18) Uani 1 1 d . . . . .
D1 D 0.677(11) 0.238(3) 0.382(11) 0.049(14) Uiso 1 1 d . . . . .
C2 C 0.6849(7) 0.3934(2) 0.4756(10) 0.037(2) Uani 1 1 d . . . . .
F1 F 0.4073(4) 0.39253(15) 0.4300(6) 0.0628(19) Uani 1 1 d . . . . .
F2 F 0.8219(5) 0.43834(15) 0.3718(6) 0.0594(18) Uani 1 1 d . . . . .
F3 F 0.7054(6) 0.43287(16) 0.6138(7) 0.0568(19) Uani 1 1 d . . . . .
C3 C 0.2230(7) 0.10757(19) 0.3712(10) 0.041(3) Uani 1 1 d . . . . .
D3A D 0.3166 0.0631 0.3169 0.050 Uiso 1 1 calc R U . . .
D3B D 0.0171 0.0985 0.3631 0.050 Uiso 1 1 calc R U . . .
O2 O 0.2910(5) 0.18380(16) 0.2994(6) 0.0439(16) Uani 1 1 d . . . . .
D2 D 0.146(12) 0.214(4) 0.239(11) 0.082(19) Uiso 1 1 d . . . . .
C4 C 0.3165(7) 0.10681(19) 0.5368(9) 0.040(2) Uani 1 1 d . . . . .
F4 F 0.2444(5) 0.03654(14) 0.6079(6) 0.0580(18) Uani 1 1 d . . . . .
F5 F 0.6020(4) 0.11498(16) 0.5578(6) 0.0574(18) Uani 1 1 d . . . . .
F6 F 0.1998(5) 0.16861(15) 0.6182(6) 0.0539(18) Uani 1 1 d . . . . .

loop_
_atom_site_aniso_label
_atom_site_aniso_U_11
_atom_site_aniso_U_22
_atom_site_aniso_U_33
_atom_site_aniso_U_23
_atom_site_aniso_U_13
_atom_site_aniso_U_12
C1 0.0376(14) 0.038(2) 0.058(9) 0.004(2) -0.004(2) 0.0024(10)
O1 0.0353(11) 0.0431(16) 0.049(6) -0.0063(18) -0.0002(15) -0.0004(8)
C2 0.0349(13) 0.041(2) 0.035(8) 0.000(2) -0.0067(19) -0.0003(10)
F1 0.0330(10) 0.0628(16) 0.092(6) -0.0006(16) -0.0059(15) 0.0061(8)
F2 0.0535(12) 0.0460(15) 0.079(6) 0.0145(15) 0.0047(16) -0.0031(8)
F3 0.0721(15) 0.0544(18) 0.044(7) -0.0101(18) -0.0003(18) 0.0008(10)
C3 0.0396(15) 0.0338(19) 0.050(9) -0.002(2) -0.002(2) -0.0020(10)
O2 0.0342(10) 0.0409(14) 0.057(5) 0.0035(16) 0.0003(14) 0.0008(8)
C4 0.0315(13) 0.0337(19) 0.053(8) -0.0010(18) 0.000(2) 0.0009(9)
F4 0.0612(13) 0.0414(14) 0.072(6) 0.0104(15) 0.0032(17) -0.0074(9)
F5 0.0342(10) 0.0652(16) 0.072(6) 0.0010(15) -0.0074(15) -0.0017(8)
F6 0.0657(14) 0.0494(15) 0.047(6) -0.0095(15) 0.0008(17) 0.0156(9)

loop_
_atom_type_symbol
_atom_type_description
_atom_type_scat_dispersion_real
_atom_type_scat_dispersion_imag
_atom_type_scat_source
C C 0.0006 0.0007 'International Tables Vol C Tables 4.2.6.8 and 6.1.1.4'
D D 0.0000 0.0000 'International Tables Vol C Tables 4.2.6.8 and 6.1.1.4'
O O 0.0036 0.0026 'International Tables Vol C Tables 4.2.6.8 and 6.1.1.4'
F F 0.0067 0.0045 'International Tables Vol C Tables 4.2.6.8 and 6.1.1.4'

loop_
_geom_angle_atom_site_label_1
_geom_angle_atom_site_label_2
_geom_angle_atom_site_label_3
_geom_angle
_geom_angle_site_symmetry_1
_geom_angle_site_symmetry_3
_geom_angle_publ_flag
O1 C1 C2 113.7(6) . . ?
O1 C1 D1A 108.8 . . ?
C2 C1 D1A 108.8 . . ?
O1 C1 D1B 108.8 . . ?
C2 C1 D1B 108.8 . . ?
D1A C1 D1B 107.7 . . ?
O1 C1 D1 30(3) . . ?
C2 C1 D1 120(2) . . ?
D1A C1 D1 125.2 . . ?
D1B C1 D1 79.7 . . ?
C1 O1 D1 89(6) . . ?
F2 C2 F1 106.7(5) . . ?
F2 C2 F3 107.7(3) . . ?
F1 C2 F3 107.8(4) . . ?
F2 C2 C1 112.2(5) . . ?
F1 C2 C1 111.2(3) . . ?
F3 C2 C1 111.0(6) . . ?
O2 C3 C4 111.1(4) . . ?
O2 C3 D3A 109.4 . . ?
C4 C3 D3A 109.4 . . ?
O2 C3 D3B 109.4 . . ?
C4 C3 D3B 109.4 . . ?
D3A C3 D3B 108.0 . . ?
C3 O2 D2 121(4) . . ?
F4 C4 F5 106.4(3) . . ?
F4 C4 F6 106.8(5) . . ?
F5 C4 F6 105.6(4) . . ?
F4 C4 C3 112.0(4) . . ?
F5 C4 C3 113.1(5) . . ?
F6 C4 C3 112.4(3) . . ?

loop_
_geom_bond_atom_site_label_1
_geom_bond_atom_site_label_2
_geom_bond_distance
_geom_bond_site_symmetry_2
_geom_bond_publ_flag
C1 O1 1.374(9) . ?
C1 C2 1.505(5) . ?
C1 D1A 0.9700 . ?
C1 D1B 0.9700 . ?
C1 D1 1.56(6) . ?
O1 D1 0.77(6) . ?
C2 F2 1.329(7) . ?
C2 F1 1.339(4) . ?
C2 F3 1.349(9) . ?
C3 O2 1.424(6) . ?
C3 C4 1.474(10) . ?
C3 D3A 0.9700 . ?
C3 D3B 0.9700 . ?
O2 D2 0.97(7) . ?
C4 F4 1.342(6) . ?
C4 F5 1.342(4) . ?
C4 F6 1.347(6) . ?

loop_
_geom_hbond_atom_site_label_D
_geom_hbond_atom_site_label_H
_geom_hbond_atom_site_label_A
_geom_hbond_distance_DH
_geom_hbond_distance_HA
_geom_hbond_distance_DA
_geom_hbond_angle_DHA
_geom_hbond_site_symmetry_A
O1 D1 O2 0.77(6) 2.11(5) 2.730(3) 138(8) .
O1 D1 F5 0.77(6) 2.53(7) 3.174(6) 141(5) .
C1 D1 O2 1.56(6) 2.11(5) 3.487(6) 143(4) .
C1 D1A F1 0.97 2.48 3.183(4) 129.0 1_655
C1 D1A F6 0.97 2.59 3.101(5) 112.8 1_655
C1 D1A O2 0.97 2.66 3.453(8) 139.5 4_666
C1 D1B O1 0.97 2.58 3.317(10) 132.7 4_566
O2 D2 F6 0.97(7) 2.19(7) 2.884(5) 127(5) 4_565
C3 D3A F3 0.97 2.55 3.260(8) 130.3 4_565
C3 D3B F3 0.97 2.60 3.287(7) 128.0 4_465
C3 D3B F4 0.97 2.53 3.206(4) 127.0 3_556
O2 D2 O1 0.97(7) 2.07(7) 2.694(4) 120(7) 1_455
C3 D3B F5 0.97 2.60 3.345(6) 133.5 1_455

loop_
_geom_torsion_atom_site_label_1
_geom_torsion_atom_site_label_2
_geom_torsion_atom_site_label_3
_geom_torsion_atom_site_label_4
_geom_torsion
_geom_torsion_site_symmetry_1
_geom_torsion_site_symmetry_2
_geom_torsion_site_symmetry_3
_geom_torsion_site_symmetry_4
_geom_torsion_publ_flag
O1 C1 C2 F2 -57.2(5) . . . . ?
O1 C1 C2 F1 62.2(7) . . . . ?
O1 C1 C2 F3 -177.8(4) . . . . ?
O2 C3 C4 F4 177.7(3) . . . . ?
O2 C3 C4 F5 -62.1(4) . . . . ?
O2 C3 C4 F6 57.4(4) . . . . ?
